data_7001794
loop_
_publ_author_name
'Ehrhart, J\'er\^ome'
'Planeix, Jean-Marc'
'Kyritsakas-Gruber, Nathalie'
'Hosseini, Mir Wais'

_publ_section_title
;
 Molecular tectonics: generation and structural studies on 1- and 2D
 coordination networks based on a meta-cyclophane in 1,3-alternate
 conformation bearing four pyrazolyl units and cobalt, zinc and copper
 cations
;
_journal_issue 32
_journal_name_full 'Dalton Transactions'
_journal_page_first 6309
_journal_page_last 6314
_journal_paper_doi 10.1039/b903674a
_journal_year 2009
_chemical_formula_moiety 'C28 H32 Cl2 N4 Zn'
_chemical_formula_sum 'C28 H32 Cl2 N4 Zn'
_chemical_formula_weight 560.85
_chemical_name_systematic
;
?
;
_space_group_IT_number 60
_symmetry_cell_setting orthorhombic
_symmetry_space_group_name_Hall '-P 2n 2ab'
_symmetry_space_group_name_H-M 'P b c n'
_atom_sites_solution_hydrogens geom
_atom_sites_solution_primary direct
_atom_sites_solution_secondary difmap
_audit_creation_method SHELXL-97
_cell_angle_alpha 90.00
_cell_angle_beta 90.00
_cell_angle_gamma 90.00
_cell_formula_units_Z 8
_cell_length_a 26.4215(19)
_cell_length_b 20.6802(16)
_cell_length_c 16.0503(12)
_cell_measurement_reflns_used 6969
_cell_measurement_temperature 173(2)
_cell_measurement_theta_max 24.09
_cell_measurement_theta_min 2.34
_cell_volume 8769.9(11)
_computing_cell_refinement 'Bruker SMART'
_computing_data_collection 'Bruker SMART'
_computing_data_reduction 'Bruker SAINT'
_computing_molecular_graphics 'Bruker SHELXTL'
_computing_publication_material 'Bruker SHELXTL'
_computing_structure_refinement 'SHELXL-97 (Sheldrick, 1997)'
_computing_structure_solution 'SHELXS-97 (Sheldrick, 1990)'
_diffrn_ambient_temperature 173(2)
_diffrn_measured_fraction_theta_full 0.994
_diffrn_measured_fraction_theta_max 0.994
_diffrn_measurement_device_type 'CCD area detector'
_diffrn_measurement_method 'phi and omega scans'
_diffrn_radiation_monochromator graphite
_diffrn_radiation_source 'fine-focus sealed tube'
_diffrn_radiation_type MoK\a
_diffrn_radiation_wavelength 0.71073
_diffrn_reflns_av_R_equivalents 0.0946
_diffrn_reflns_av_sigmaI/netI 0.0984
_diffrn_reflns_limit_h_max 34
_diffrn_reflns_limit_h_min 0
_diffrn_reflns_limit_k_max 26
_diffrn_reflns_limit_k_min 0
_diffrn_reflns_limit_l_max 20
_diffrn_reflns_limit_l_min 0
_diffrn_reflns_number 54882
_diffrn_reflns_theta_full 27.59
_diffrn_reflns_theta_max 27.59
_diffrn_reflns_theta_min 1.97
_exptl_absorpt_coefficient_mu 0.697
_exptl_absorpt_correction_T_max 0.9088
_exptl_absorpt_correction_T_min 0.8732
_exptl_absorpt_correction_type multi-scan
_exptl_absorpt_process_details sadabs
_exptl_crystal_colour colorless
_exptl_crystal_density_diffrn 0.850
_exptl_crystal_density_meas ?
_exptl_crystal_density_method 'not measured'
_exptl_crystal_description prism
_exptl_crystal_F_000 2336
_exptl_crystal_size_max 0.20
_exptl_crystal_size_mid 0.16
_exptl_crystal_size_min 0.14
_platon_squeeze_details
;
;
_refine_diff_density_max 0.489
_refine_diff_density_min -0.617
_refine_diff_density_rms 0.082
_refine_ls_extinction_method none
_refine_ls_goodness_of_fit_ref 1.010
_refine_ls_hydrogen_treatment constr
_refine_ls_matrix_type full
_refine_ls_number_parameters 323
_refine_ls_number_reflns 10108
_refine_ls_number_restraints 0
_refine_ls_restrained_S_all 1.010
_refine_ls_R_factor_all 0.1205
_refine_ls_R_factor_gt 0.0647
_refine_ls_shift/su_max 0.000
_refine_ls_shift/su_mean 0.000
_refine_ls_structure_factor_coef Fsqd
_refine_ls_weighting_details 'calc w=1/[\s^2^(Fo^2^)+(0.0854P)^2^+0.0200P] where P=(Fo^2^+2Fc^2^)/3'
_refine_ls_weighting_scheme calc
_refine_ls_wR_factor_gt 0.1690
_refine_ls_wR_factor_ref 0.1813
_reflns_number_gt 4972
_reflns_number_total 10108
_reflns_threshold_expression >2sigma(I)
_cod_data_source_file b903674a.txt
_cod_data_source_block e816b
_cod_depositor_comments
;
The following automatic conversions were performed:
'_symmetry_cell_setting' value 'Orthorhombic' changed to 'orthorhombic'
according to '/home/saulius/struct/CIF-dictionaries/cif_core.dic'
dictionary named 'cif_core.dic' version 2.4.1 from 2010-06-29.

Automatic conversion script
Id: cif_fix_enum 1527 2010-12-29 10:47:43Z saulius 

The following automatic conversions were performed:

'_exptl_crystal_density_meas' value 'none' was changed to '?' - the
value is perceived as not measured.

Automatic conversion script
Id: cif_fix_values 3008 2015-01-20 13:52:24Z robertas 
;
_cod_original_sg_symbol_H-M Pbcn
_cod_database_code 7001794

loop_
_symmetry_equiv_pos_as_xyz
'x, y, z'
'-x+1/2, -y+1/2, z+1/2'
'-x, y, -z+1/2'
'x+1/2, -y+1/2, -z'
'-x, -y, -z'
'x-1/2, y-1/2, -z-1/2'
'x, -y, z-1/2'
'-x-1/2, y-1/2, z'

loop_
_atom_site_label
_atom_site_type_symbol
_atom_site_fract_x
_atom_site_fract_y
_atom_site_fract_z
_atom_site_U_iso_or_equiv
_atom_site_adp_type
_atom_site_occupancy
_atom_site_symmetry_multiplicity
_atom_site_calc_flag
_atom_site_refinement_flags
_atom_site_disorder_assembly
_atom_site_disorder_group
Zn1 Zn 0.205624(16) 0.07460(2) 0.35946(3) 0.03790(15) Uani 1 1 d . . .
Cl6 Cl 0.19951(4) 0.18112(5) 0.34481(8) 0.0641(3) Uani 1 1 d . . .
Cl7 Cl 0.22097(5) 0.01911(6) 0.24355(7) 0.0644(4) Uani 1 1 d . . .
C1 C 0.46472(13) 0.09638(15) 0.3071(2) 0.0297(8) Uani 1 1 d . . .
C2 C 0.41336(15) 0.07891(18) 0.3106(2) 0.0390(9) Uani 1 1 d . . .
C3 C 0.38081(14) 0.11374(18) 0.3631(2) 0.0410(9) Uani 1 1 d . . .
C4 C 0.39902(14) 0.16393(18) 0.4142(2) 0.0391(9) Uani 1 1 d . . .
C5 C 0.45064(14) 0.17828(17) 0.4126(2) 0.0341(8) Uani 1 1 d . . .
C6 C 0.48311(12) 0.14385(15) 0.3622(2) 0.0288(8) Uani 1 1 d . . .
C7 C 0.39353(17) 0.0219(2) 0.2604(3) 0.0582(12) Uani 1 1 d . . .
H7A H 0.3856 0.0362 0.2036 0.087 Uiso 1 1 calc R . .
H7B H 0.3628 0.0049 0.2868 0.087 Uiso 1 1 calc R . .
H7C H 0.4194 -0.0121 0.2584 0.087 Uiso 1 1 calc R . .
C8 C 0.32428(15) 0.1023(2) 0.3641(3) 0.0516(11) Uani 1 1 d . . .
H8A H 0.3066 0.1445 0.3647 0.062 Uiso 1 1 calc R . .
H8B H 0.3143 0.0793 0.3126 0.062 Uiso 1 1 calc R . .
N1 N 0.30797(11) 0.06367(15) 0.4378(2) 0.0423(8) Uani 1 1 d . . .
N2 N 0.25796(11) 0.05013(14) 0.4459(2) 0.0386(7) Uani 1 1 d . . .
C9 C 0.25382(16) 0.01928(19) 0.5165(3) 0.0474(10) Uani 1 1 d . . .
H9 H 0.2229 0.0021 0.5372 0.057 Uiso 1 1 calc R . .
C10 C 0.30049(18) 0.0145(3) 0.5584(4) 0.0774(16) Uani 1 1 d . . .
H10 H 0.3072 -0.0038 0.6115 0.093 Uiso 1 1 calc R . .
C11 C 0.33398(18) 0.0427(2) 0.5036(3) 0.0756(16) Uani 1 1 d . . .
H11 H 0.3695 0.0465 0.5113 0.091 Uiso 1 1 calc R . .
C12 C 0.36340(18) 0.1995(2) 0.4725(3) 0.0664(13) Uani 1 1 d . . .
H12A H 0.3656 0.2461 0.4619 0.100 Uiso 1 1 calc R . .
H12B H 0.3730 0.1906 0.5304 0.100 Uiso 1 1 calc R . .
H12C H 0.3286 0.1847 0.4629 0.100 Uiso 1 1 calc R . .
C13 C 0.53987(13) 0.15675(17) 0.3654(2) 0.0347(8) Uani 1 1 d . . .
H13A H 0.5488 0.1890 0.3231 0.052 Uiso 1 1 calc R . .
H13B H 0.5583 0.1165 0.3544 0.052 Uiso 1 1 calc R . .
H13C H 0.5490 0.1731 0.4207 0.052 Uiso 1 1 calc R . .
C14 C 0.47148(14) 0.22918(18) 0.4713(2) 0.0396(9) Uani 1 1 d . . .
H14A H 0.4928 0.2069 0.5132 0.048 Uiso 1 1 calc R . .
H14B H 0.4425 0.2486 0.5016 0.048 Uiso 1 1 calc R . .
C15 C 0.50278(13) 0.28451(15) 0.4342(2) 0.0303(8) Uani 1 1 d . . .
C16 C 0.54727(15) 0.30444(17) 0.4762(2) 0.0373(9) Uani 1 1 d . . .
C17 C 0.57660(13) 0.35382(16) 0.4409(2) 0.0328(8) Uani 1 1 d . . .
C18 C 0.56410(14) 0.38279(16) 0.3658(2) 0.0354(9) Uani 1 1 d . . .
C19 C 0.51776(14) 0.36514(15) 0.3263(2) 0.0312(8) Uani 1 1 d . . .
C20 C 0.48732(13) 0.31817(15) 0.3632(2) 0.0305(8) Uani 1 1 d . . .
C21 C 0.56106(18) 0.2752(2) 0.5606(3) 0.0589(12) Uani 1 1 d . . .
H21A H 0.5383 0.2391 0.5728 0.088 Uiso 1 1 calc R . .
H21B H 0.5577 0.3082 0.6040 0.088 Uiso 1 1 calc R . .
H21C H 0.5961 0.2596 0.5590 0.088 Uiso 1 1 calc R . .
C22 C 0.62301(14) 0.37873(16) 0.4880(2) 0.0394(9) Uani 1 1 d . . .
H22A H 0.6354 0.3450 0.5267 0.047 Uiso 1 1 calc R . .
H22B H 0.6504 0.3887 0.4480 0.047 Uiso 1 1 calc R . .
N3 N 0.60960(11) 0.43735(15) 0.53512(18) 0.0389(8) Uani 1 1 d . . .
N4 N 0.64257(11) 0.46392(14) 0.58887(19) 0.0377(7) Uani 1 1 d . . .
C23 C 0.62155(15) 0.52013(19) 0.6125(2) 0.0456(10) Uani 1 1 d . . .
H23 H 0.6366 0.5505 0.6494 0.055 Uiso 1 1 calc R . .
C24 C 0.57517(16) 0.5271(2) 0.5753(3) 0.0548(12) Uani 1 1 d . . .
H24 H 0.5520 0.5616 0.5840 0.066 Uiso 1 1 calc R . .
C25 C 0.56863(15) 0.4776(2) 0.5255(3) 0.0527(11) Uani 1 1 d . . .
H25 H 0.5407 0.4707 0.4894 0.063 Uiso 1 1 calc R . .
C26 C 0.59883(16) 0.43440(19) 0.3290(3) 0.0481(10) Uani 1 1 d . . .
H26A H 0.6237 0.4477 0.3709 0.072 Uiso 1 1 calc R . .
H26B H 0.5786 0.4719 0.3121 0.072 Uiso 1 1 calc R . .
H26C H 0.6164 0.4167 0.2803 0.072 Uiso 1 1 calc R . .
C27 C 0.43524(14) 0.30509(16) 0.3269(2) 0.0345(8) Uani 1 1 d . . .
H27A H 0.4372 0.2687 0.2879 0.052 Uiso 1 1 calc R . .
H27B H 0.4233 0.3437 0.2974 0.052 Uiso 1 1 calc R . .
H27C H 0.4116 0.2945 0.3719 0.052 Uiso 1 1 calc R . .
C28 C 0.5000 0.4026(2) 0.2500 0.0347(12) Uani 1 2 d S . .
H28A H 0.4719 0.4310 0.2678 0.042 Uiso 0.50 1 calc PR . .
H28B H 0.5281 0.4310 0.2322 0.042 Uiso 0.50 1 calc PR . .
C29 C 0.5000 0.0589(2) 0.2500 0.0373(13) Uani 1 2 d S . .
H29A H 0.4789 0.0305 0.2146 0.045 Uiso 0.50 1 calc PR . .
H29B H 0.5211 0.0305 0.2854 0.045 Uiso 0.50 1 calc PR . .

loop_
_atom_site_aniso_label
_atom_site_aniso_U_11
_atom_site_aniso_U_22
_atom_site_aniso_U_33
_atom_site_aniso_U_23
_atom_site_aniso_U_13
_atom_site_aniso_U_12
Zn1 0.0282(2) 0.0534(3) 0.0321(3) -0.0044(2) 0.0088(2) -0.00366(19)
Cl6 0.0620(8) 0.0551(6) 0.0752(8) 0.0158(6) 0.0308(6) 0.0071(5)
Cl7 0.0564(7) 0.0945(9) 0.0422(6) -0.0241(6) 0.0170(6) -0.0136(6)
C1 0.034(2) 0.0318(18) 0.0231(18) 0.0057(15) -0.0016(16) -0.0022(15)
C2 0.037(2) 0.048(2) 0.032(2) 0.0105(17) -0.0026(18) -0.0142(18)
C3 0.030(2) 0.055(2) 0.038(2) 0.0206(19) -0.0034(19) -0.0108(17)
C4 0.031(2) 0.050(2) 0.037(2) 0.0126(18) 0.0117(18) 0.0004(17)
C5 0.034(2) 0.047(2) 0.0213(19) 0.0100(16) 0.0009(17) -0.0051(16)
C6 0.0213(18) 0.0389(18) 0.0262(18) 0.0011(15) 0.0035(16) -0.0022(14)
C7 0.051(3) 0.066(3) 0.058(3) 0.004(2) -0.008(2) -0.031(2)
C8 0.030(2) 0.084(3) 0.041(2) 0.024(2) 0.001(2) -0.012(2)
N1 0.0232(17) 0.061(2) 0.043(2) 0.0176(16) -0.0006(15) -0.0095(14)
N2 0.0284(18) 0.0503(17) 0.0371(19) 0.0029(15) 0.0081(15) -0.0107(13)
C9 0.041(3) 0.057(2) 0.044(3) 0.014(2) 0.008(2) -0.0081(18)
C10 0.048(3) 0.112(4) 0.072(4) 0.047(3) 0.005(3) -0.003(3)
C11 0.045(3) 0.103(4) 0.078(4) 0.050(3) -0.018(3) -0.020(3)
C12 0.046(3) 0.081(3) 0.072(3) 0.005(3) 0.024(3) 0.016(2)
C13 0.0253(19) 0.048(2) 0.031(2) 0.0039(17) -0.0034(17) -0.0039(15)
C14 0.036(2) 0.057(2) 0.026(2) -0.0046(17) 0.0017(18) 0.0004(17)
C15 0.036(2) 0.0309(18) 0.0236(18) -0.0031(15) 0.0044(17) 0.0056(15)
C16 0.039(2) 0.053(2) 0.0196(19) -0.0029(16) -0.0051(18) 0.0055(17)
C17 0.032(2) 0.042(2) 0.0248(19) -0.0119(16) -0.0082(17) 0.0069(15)
C18 0.032(2) 0.043(2) 0.031(2) -0.0069(16) 0.0031(18) 0.0032(15)
C19 0.037(2) 0.0306(18) 0.0255(18) -0.0074(14) -0.0065(17) 0.0017(15)
C20 0.0293(19) 0.0374(18) 0.0247(19) -0.0022(16) 0.0053(17) 0.0060(14)
C21 0.061(3) 0.075(3) 0.041(3) 0.013(2) -0.028(2) -0.010(2)
C22 0.034(2) 0.049(2) 0.036(2) -0.0127(17) -0.0097(18) 0.0133(16)
N3 0.0278(17) 0.064(2) 0.0250(16) -0.0173(14) -0.0089(14) 0.0064(15)
N4 0.0277(17) 0.0544(19) 0.0309(18) -0.0119(15) -0.0095(15) 0.0044(14)
C23 0.040(2) 0.059(2) 0.037(2) -0.0236(19) -0.009(2) 0.0056(19)
C24 0.046(3) 0.073(3) 0.046(3) -0.017(2) -0.006(2) 0.028(2)
C25 0.030(2) 0.075(3) 0.053(3) -0.028(2) -0.016(2) 0.015(2)
C26 0.048(3) 0.059(3) 0.037(2) -0.0026(19) -0.002(2) -0.0170(19)
C27 0.035(2) 0.040(2) 0.029(2) 0.0006(15) -0.0036(17) 0.0001(16)
C28 0.037(3) 0.033(3) 0.034(3) 0.000 -0.004(3) 0.000
C29 0.044(3) 0.026(2) 0.042(3) 0.000 -0.006(3) 0.000

loop_
_atom_type_symbol
_atom_type_description
_atom_type_scat_dispersion_real
_atom_type_scat_dispersion_imag
_atom_type_scat_source
C C 0.0033 0.0016 'International Tables Vol C Tables 4.2.6.8 and 6.1.1.4'
H H 0.0000 0.0000 'International Tables Vol C Tables 4.2.6.8 and 6.1.1.4'
N N 0.0061 0.0033 'International Tables Vol C Tables 4.2.6.8 and 6.1.1.4'
Cl Cl 0.1484 0.1585 'International Tables Vol C Tables 4.2.6.8 and 6.1.1.4'
Zn Zn 0.2839 1.4301 'International Tables Vol C Tables 4.2.6.8 and 6.1.1.4'

loop_
_geom_angle_atom_site_label_1
_geom_angle_atom_site_label_2
_geom_angle_atom_site_label_3
_geom_angle
_geom_angle_site_symmetry_1
_geom_angle_site_symmetry_3
_geom_angle_publ_flag
N2 Zn1 N4 100.54(12) . 4_456 ?
N2 Zn1 Cl6 111.73(9) . . ?
N4 Zn1 Cl6 111.95(9) 4_456 . ?
N2 Zn1 Cl7 108.68(10) . . ?
N4 Zn1 Cl7 106.85(9) 4_456 . ?
Cl6 Zn1 Cl7 115.89(5) . . ?
C2 C1 C6 119.2(3) . . ?
C2 C1 C29 119.0(3) . . ?
C6 C1 C29 121.5(3) . . ?
C3 C2 C1 118.9(3) . . ?
C3 C2 C7 120.3(3) . . ?
C1 C2 C7 120.7(4) . . ?
C2 C3 C4 121.3(3) . . ?
C2 C3 C8 122.1(4) . . ?
C4 C3 C8 116.5(4) . . ?
C5 C4 C3 118.7(3) . . ?
C5 C4 C12 121.0(4) . . ?
C3 C4 C12 120.3(4) . . ?
C6 C5 C4 120.7(3) . . ?
C6 C5 C14 119.8(3) . . ?
C4 C5 C14 119.4(3) . . ?
C5 C6 C1 120.9(3) . . ?
C5 C6 C13 120.2(3) . . ?
C1 C6 C13 118.9(3) . . ?
C2 C7 H7A 109.5 . . ?
C2 C7 H7B 109.5 . . ?
H7A C7 H7B 109.5 . . ?
C2 C7 H7C 109.5 . . ?
H7A C7 H7C 109.5 . . ?
H7B C7 H7C 109.5 . . ?
N1 C8 C3 112.2(3) . . ?
N1 C8 H8A 109.2 . . ?
C3 C8 H8A 109.2 . . ?
N1 C8 H8B 109.2 . . ?
C3 C8 H8B 109.2 . . ?
H8A C8 H8B 107.9 . . ?
C11 N1 N2 111.0(3) . . ?
C11 N1 C8 130.8(3) . . ?
N2 N1 C8 117.9(3) . . ?
C9 N2 N1 105.4(3) . . ?
C9 N2 Zn1 131.3(3) . . ?
N1 N2 Zn1 123.2(2) . . ?
N2 C9 C10 112.0(4) . . ?
N2 C9 H9 124.0 . . ?
C10 C9 H9 124.0 . . ?
C11 C10 C9 103.2(4) . . ?
C11 C10 H10 128.4 . . ?
C9 C10 H10 128.4 . . ?
N1 C11 C10 108.2(4) . . ?
N1 C11 H11 125.9 . . ?
C10 C11 H11 125.9 . . ?
C4 C12 H12A 109.5 . . ?
C4 C12 H12B 109.5 . . ?
H12A C12 H12B 109.5 . . ?
C4 C12 H12C 109.5 . . ?
H12A C12 H12C 109.5 . . ?
H12B C12 H12C 109.5 . . ?
C6 C13 H13A 109.5 . . ?
C6 C13 H13B 109.5 . . ?
H13A C13 H13B 109.5 . . ?
C6 C13 H13C 109.5 . . ?
H13A C13 H13C 109.5 . . ?
H13B C13 H13C 109.5 . . ?
C5 C14 C15 118.1(3) . . ?
C5 C14 H14A 107.8 . . ?
C15 C14 H14A 107.8 . . ?
C5 C14 H14B 107.8 . . ?
C15 C14 H14B 107.8 . . ?
H14A C14 H14B 107.1 . . ?
C20 C15 C16 119.1(3) . . ?
C20 C15 C14 122.1(3) . . ?
C16 C15 C14 118.6(3) . . ?
C17 C16 C15 118.6(3) . . ?
C17 C16 C21 121.0(3) . . ?
C15 C16 C21 120.4(3) . . ?
C18 C17 C16 122.3(3) . . ?
C18 C17 C22 118.3(3) . . ?
C16 C17 C22 119.3(3) . . ?
C17 C18 C19 118.7(3) . . ?
C17 C18 C26 119.7(3) . . ?
C19 C18 C26 121.5(3) . . ?
C20 C19 C18 119.0(3) . . ?
C20 C19 C28 121.2(3) . . ?
C18 C19 C28 119.5(3) . . ?
C19 C20 C15 121.7(3) . . ?
C19 C20 C27 118.9(3) . . ?
C15 C20 C27 119.3(3) . . ?
C16 C21 H21A 109.5 . . ?
C16 C21 H21B 109.5 . . ?
H21A C21 H21B 109.5 . . ?
C16 C21 H21C 109.5 . . ?
H21A C21 H21C 109.5 . . ?
H21B C21 H21C 109.5 . . ?
N3 C22 C17 109.8(3) . . ?
N3 C22 H22A 109.7 . . ?
C17 C22 H22A 109.7 . . ?
N3 C22 H22B 109.7 . . ?
C17 C22 H22B 109.7 . . ?
H22A C22 H22B 108.2 . . ?
N4 N3 C25 109.6(3) . . ?
N4 N3 C22 120.7(3) . . ?
C25 N3 C22 129.1(3) . . ?
C23 N4 N3 105.5(3) . . ?
C23 N4 Zn1 124.4(2) . 4_556 ?
N3 N4 Zn1 129.5(2) . 4_556 ?
N4 C23 C24 109.8(3) . . ?
N4 C23 H23 125.1 . . ?
C24 C23 H23 125.1 . . ?
C25 C24 C23 107.5(4) . . ?
C25 C24 H24 126.2 . . ?
C23 C24 H24 126.2 . . ?
C24 C25 N3 107.5(4) . . ?
C24 C25 H25 126.2 . . ?
N3 C25 H25 126.2 . . ?
C18 C26 H26A 109.5 . . ?
C18 C26 H26B 109.5 . . ?
H26A C26 H26B 109.5 . . ?
C18 C26 H26C 109.5 . . ?
H26A C26 H26C 109.5 . . ?
H26B C26 H26C 109.5 . . ?
C20 C27 H27A 109.5 . . ?
C20 C27 H27B 109.5 . . ?
H27A C27 H27B 109.5 . . ?
C20 C27 H27C 109.5 . . ?
H27A C27 H27C 109.5 . . ?
H27B C27 H27C 109.5 . . ?
C19 C28 C19 118.9(4) 3_655 . ?
C19 C28 H28A 107.6 3_655 . ?
C19 C28 H28A 107.6 . . ?
C19 C28 H28B 107.6 3_655 . ?
C19 C28 H28B 107.6 . . ?
H28A C28 H28B 107.0 . . ?
C1 C29 C1 118.7(4) . 3_655 ?
C1 C29 H29A 107.6 . . ?
C1 C29 H29A 107.6 3_655 . ?
C1 C29 H29B 107.6 . . ?
C1 C29 H29B 107.6 3_655 . ?
H29A C29 H29B 107.1 . . ?

loop_
_geom_bond_atom_site_label_1
_geom_bond_atom_site_label_2
_geom_bond_distance
_geom_bond_site_symmetry_2
_geom_bond_publ_flag
Zn1 N2 2.024(3) . ?
Zn1 N4 2.024(3) 4_456 ?
Zn1 Cl6 2.2214(12) . ?
Zn1 Cl7 2.2231(11) . ?
C1 C2 1.405(5) . ?
C1 C6 1.408(5) . ?
C1 C29 1.520(4) . ?
C2 C3 1.403(6) . ?
C2 C7 1.521(5) . ?
C3 C4 1.408(5) . ?
C3 C8 1.512(5) . ?
C4 C5 1.396(5) . ?
C4 C12 1.517(6) . ?
C5 C6 1.377(5) . ?
C5 C14 1.517(5) . ?
C6 C13 1.524(5) . ?
C7 H7A 0.9800 . ?
C7 H7B 0.9800 . ?
C7 H7C 0.9800 . ?
C8 N1 1.491(5) . ?
C8 H8A 0.9900 . ?
C8 H8B 0.9900 . ?
N1 C11 1.332(5) . ?
N1 N2 1.357(4) . ?
N2 C9 1.304(5) . ?
C9 C10 1.408(6) . ?
C9 H9 0.9500 . ?
C10 C11 1.377(6) . ?
C10 H10 0.9500 . ?
C11 H11 0.9500 . ?
C12 H12A 0.9800 . ?
C12 H12B 0.9800 . ?
C12 H12C 0.9800 . ?
C13 H13A 0.9800 . ?
C13 H13B 0.9800 . ?
C13 H13C 0.9800 . ?
C14 C15 1.533(5) . ?
C14 H14A 0.9900 . ?
C14 H14B 0.9900 . ?
C15 C20 1.396(5) . ?
C15 C16 1.417(5) . ?
C16 C17 1.402(5) . ?
C16 C21 1.526(5) . ?
C17 C18 1.387(5) . ?
C17 C22 1.529(5) . ?
C18 C19 1.426(5) . ?
C18 C26 1.527(5) . ?
C19 C20 1.394(5) . ?
C19 C28 1.523(4) . ?
C20 C27 1.519(5) . ?
C21 H21A 0.9800 . ?
C21 H21B 0.9800 . ?
C21 H21C 0.9800 . ?
C22 N3 1.472(4) . ?
C22 H22A 0.9900 . ?
C22 H22B 0.9900 . ?
N3 N4 1.343(4) . ?
N3 C25 1.374(5) . ?
N4 C23 1.343(5) . ?
N4 Zn1 2.024(3) 4_556 ?
C23 C24 1.370(6) . ?
C23 H23 0.9500 . ?
C24 C25 1.310(5) . ?
C24 H24 0.9500 . ?
C25 H25 0.9500 . ?
C26 H26A 0.9800 . ?
C26 H26B 0.9800 . ?
C26 H26C 0.9800 . ?
C27 H27A 0.9800 . ?
C27 H27B 0.9800 . ?
C27 H27C 0.9800 . ?
C28 C19 1.522(4) 3_655 ?
C28 H28A 0.9900 . ?
C28 H28B 0.9900 . ?
C29 C1 1.520(4) 3_655 ?
C29 H29A 0.9900 . ?
C29 H29B 0.9900 . ?

loop_
_platon_squeeze_void_nr
_platon_squeeze_void_average_x
_platon_squeeze_void_average_y
_platon_squeeze_void_average_z
_platon_squeeze_void_volume
_platon_squeeze_void_count_electrons
1 -0.005 0.495 -0.002 4424.2 1185.7
